data_2227561
loop_
_publ_author_name
'Yousuf, Sammer'
'Zafar, Salman'
'Choudhary, Muhammed Iqbal'
'Ng, Seik Weng'

_publ_section_title
;
 17\b-Hydroxy-17\a-(hydroxymethyl)estr-4-en-3-one
;
_journal_coeditor_code HB5675
_journal_issue 11
_journal_name_full 'Acta Crystallographica Section E'
_journal_page_first o2894
_journal_paper_doi 10.1107/S160053681004033X
_journal_volume 66
_journal_year 2010
_chemical_formula_iupac 'C19 H28 O3'
_chemical_formula_moiety 'C19 H28 O3'
_chemical_formula_sum 'C19 H28 O3'
_chemical_formula_weight 304.41
_chemical_name_systematic
;
17\b-Hydroxy-17\a-(hydroxymethyl)estr-4-en-3-one
;
_space_group_IT_number 19
_symmetry_cell_setting orthorhombic
_symmetry_space_group_name_Hall 'P 2ac 2ab'
_symmetry_space_group_name_H-M 'P 21 21 21'
_atom_sites_solution_hydrogens geom
_atom_sites_solution_primary direct
_atom_sites_solution_secondary difmap
_audit_creation_method SHELXL-97
_cell_angle_alpha 90.00
_cell_angle_beta 90.00
_cell_angle_gamma 90.00
_cell_formula_units_Z 4
_cell_length_a 9.9696(6)
_cell_length_b 12.5858(8)
_cell_length_c 13.3968(8)
_cell_measurement_reflns_used 2043
_cell_measurement_temperature 295(2)
_cell_measurement_theta_max 21.3
_cell_measurement_theta_min 2.5
_cell_volume 1680.97(18)
_computing_cell_refinement 'SAINT (Bruker, 2003)'
_computing_data_collection 'SMART (Bruker, 2003)'
_computing_data_reduction 'SAINT (Bruker, 2003)'
_computing_molecular_graphics 'X-SEED (Barbour, 2001)'
_computing_publication_material 'publCIF (Westrip, 2010)'
_computing_structure_refinement 'SHELXL97 (Sheldrick, 2008)'
_computing_structure_solution 'SHELXS97 (Sheldrick, 2008)'
_diffrn_ambient_temperature 295(2)
_diffrn_measured_fraction_theta_full 1.000
_diffrn_measured_fraction_theta_max 1.000
_diffrn_measurement_device_type 'Bruker SMART APEX CCD'
_diffrn_measurement_method '\w scans'
_diffrn_radiation_monochromator graphite
_diffrn_radiation_source 'fine-focus sealed tube'
_diffrn_radiation_type MoK\a
_diffrn_radiation_wavelength 0.71073
_diffrn_reflns_av_R_equivalents 0.0470
_diffrn_reflns_av_sigmaI/netI 0.0318
_diffrn_reflns_limit_h_max 12
_diffrn_reflns_limit_h_min -12
_diffrn_reflns_limit_k_max 16
_diffrn_reflns_limit_k_min -15
_diffrn_reflns_limit_l_max 13
_diffrn_reflns_limit_l_min -17
_diffrn_reflns_number 11685
_diffrn_reflns_theta_full 27.49
_diffrn_reflns_theta_max 27.49
_diffrn_reflns_theta_min 2.22
_diffrn_standards_decay_% 0
_diffrn_standards_interval_count 0
_diffrn_standards_interval_time 0
_diffrn_standards_number 0
_exptl_absorpt_coefficient_mu 0.079
_exptl_absorpt_correction_type none
_exptl_crystal_colour Colorless
_exptl_crystal_density_diffrn 1.203
_exptl_crystal_density_method 'not measured'
_exptl_crystal_description Prism
_exptl_crystal_F_000 664
_exptl_crystal_size_max 0.35
_exptl_crystal_size_mid 0.20
_exptl_crystal_size_min 0.10
_refine_diff_density_max 0.193
_refine_diff_density_min -0.275
_refine_ls_extinction_method none
_refine_ls_goodness_of_fit_ref 1.109
_refine_ls_hydrogen_treatment mixed
_refine_ls_matrix_type full
_refine_ls_number_parameters 207
_refine_ls_number_reflns 2203
_refine_ls_number_restraints 2
_refine_ls_restrained_S_all 1.109
_refine_ls_R_factor_all 0.0611
_refine_ls_R_factor_gt 0.0471
_refine_ls_shift/su_max 0.001
_refine_ls_shift/su_mean 0.001
_refine_ls_structure_factor_coef Fsqd
_refine_ls_weighting_details 'calc w=1/[\s^2^(Fo^2^)+(0.0591P)^2^+0.0486P] where P=(Fo^2^+2Fc^2^)/3'
_refine_ls_weighting_scheme calc
_refine_ls_wR_factor_gt 0.1088
_refine_ls_wR_factor_ref 0.1192
_reflns_number_gt 1799
_reflns_number_total 2203
_reflns_threshold_expression I>2\s(I)
_cod_data_source_file hb5675.cif
_cod_data_source_block I
_cod_database_code 2227561
_cod_database_fobs_code 2227561

loop_
_symmetry_equiv_pos_as_xyz
'x, y, z'
'-x+1/2, -y, z+1/2'
'x+1/2, -y+1/2, -z'
'-x, y+1/2, -z+1/2'

loop_
_atom_site_type_symbol
_atom_site_label
_atom_site_fract_x
_atom_site_fract_y
_atom_site_fract_z
_atom_site_U_iso_or_equiv
_atom_site_adp_type
_atom_site_calc_flag
_atom_site_refinement_flags
_atom_site_occupancy
_atom_site_disorder_assembly
_atom_site_disorder_group
O O1 0.5961(3) 1.11961(17) 1.13914(18) 0.0682(7) Uani d . 1 . .
O O2 0.39264(19) 0.32100(16) 1.04677(15) 0.0492(5) Uani d D 1 . .
O O3 0.6378(2) 0.26561(14) 0.97416(16) 0.0462(5) Uani d D 1 . .
C C1 0.6147(3) 0.8388(2) 1.17666(19) 0.0464(7) Uani d . 1 . .
H H1A 0.5176 0.8385 1.1722 0.056 Uiso calc R 1 . .
H H1B 0.6408 0.7906 1.2297 0.056 Uiso calc R 1 . .
C C2 0.6631(3) 0.9507(2) 1.2017(2) 0.0506(7) Uani d . 1 . .
H H2A 0.6235 0.9734 1.2643 0.061 Uiso calc R 1 . .
H H2B 0.7598 0.9503 1.2097 0.061 Uiso calc R 1 . .
C C3 0.6256(3) 1.0271(2) 1.1211(2) 0.0451(6) Uani d . 1 . .
C C4 0.6340(3) 0.9862(2) 1.0191(2) 0.0420(6) Uani d . 1 . .
H H4 0.6185 1.0328 0.9666 0.050 Uiso calc R 1 . .
C C5 0.6628(2) 0.88515(19) 0.99789(19) 0.0356(6) Uani d . 1 . .
C C6 0.6928(3) 0.8510(2) 0.89256(19) 0.0438(7) Uani d . 1 . .
H H6A 0.7893 0.8480 0.8839 0.053 Uiso calc R 1 . .
H H6B 0.6584 0.9044 0.8471 0.053 Uiso calc R 1 . .
C C7 0.6336(3) 0.74360(19) 0.86388(19) 0.0445(7) Uani d . 1 . .
H H7A 0.6689 0.7220 0.7995 0.053 Uiso calc R 1 . .
H H7B 0.5370 0.7499 0.8579 0.053 Uiso calc R 1 . .
C C8 0.6673(3) 0.65901(18) 0.94171(18) 0.0333(5) Uani d . 1 . .
H H8 0.7651 0.6532 0.9468 0.040 Uiso calc R 1 . .
C C9 0.6117(3) 0.69403(18) 1.04371(16) 0.0310(5) Uani d . 1 . .
H H9 0.5153 0.7064 1.0350 0.037 Uiso calc R 1 . .
C C10 0.6743(3) 0.80063(18) 1.07782(17) 0.0329(5) Uani d . 1 . .
H H10 0.7701 0.7879 1.0890 0.040 Uiso calc R 1 . .
C C11 0.6269(3) 0.60786(18) 1.12419(19) 0.0393(6) Uani d . 1 . .
H H11A 0.7209 0.6015 1.1418 0.047 Uiso calc R 1 . .
H H11B 0.5785 0.6298 1.1835 0.047 Uiso calc R 1 . .
C C12 0.5748(3) 0.49914(18) 1.09091(16) 0.0342(6) Uani d . 1 . .
H H12A 0.5940 0.4470 1.1423 0.041 Uiso calc R 1 . .
H H12B 0.4782 0.5026 1.0826 0.041 Uiso calc R 1 . .
C C13 0.6389(2) 0.46399(18) 0.99316(17) 0.0306(5) Uani d . 1 . .
C C14 0.6106(3) 0.55026(19) 0.91475(17) 0.0336(5) Uani d . 1 . .
H H14 0.5129 0.5584 0.9116 0.040 Uiso calc R 1 . .
C C15 0.6536(4) 0.4988(2) 0.8161(2) 0.0542(8) Uani d . 1 . .
H H15A 0.7488 0.5087 0.8044 0.065 Uiso calc R 1 . .
H H15B 0.6040 0.5285 0.7604 0.065 Uiso calc R 1 . .
C C16 0.6199(3) 0.3807(2) 0.8303(2) 0.0525(7) Uani d . 1 . .
H H16A 0.6973 0.3373 0.8140 0.063 Uiso calc R 1 . .
H H16B 0.5466 0.3605 0.7867 0.063 Uiso calc R 1 . .
C C17 0.5796(2) 0.36350(19) 0.94063(18) 0.0343(5) Uani d . 1 . .
C C18 0.7903(3) 0.4452(2) 1.0088(2) 0.0494(7) Uani d . 1 . .
H H18B 0.8291 0.5060 1.0412 0.074 Uiso calc R 1 . .
H H18C 0.8329 0.4345 0.9454 0.074 Uiso calc R 1 . .
H H18D 0.8033 0.3835 1.0498 0.074 Uiso calc R 1 . .
C C19 0.4282(3) 0.3522(2) 0.9490(2) 0.0419(6) Uani d . 1 . .
H H19A 0.3857 0.4195 0.9331 0.050 Uiso calc R 1 . .
H H19B 0.3968 0.2996 0.9016 0.050 Uiso calc R 1 . .
H H2 0.3200(19) 0.288(2) 1.041(2) 0.065(10) Uiso d D 1 . .
H H3 0.595(4) 0.242(3) 1.023(2) 0.098(16) Uiso d D 1 . .

loop_
_atom_site_aniso_label
_atom_site_aniso_U_11
_atom_site_aniso_U_22
_atom_site_aniso_U_33
_atom_site_aniso_U_12
_atom_site_aniso_U_13
_atom_site_aniso_U_23
O1 0.0825(17) 0.0374(11) 0.0847(16) 0.0077(11) 0.0139(13) -0.0098(11)
O2 0.0399(11) 0.0470(11) 0.0606(13) -0.0140(9) 0.0059(9) 0.0023(9)
O3 0.0407(11) 0.0276(9) 0.0702(15) 0.0056(8) 0.0070(10) 0.0029(9)
C1 0.0666(19) 0.0341(14) 0.0384(14) -0.0083(13) 0.0058(13) -0.0056(11)
C2 0.064(2) 0.0374(14) 0.0500(17) -0.0081(14) 0.0078(15) -0.0113(12)
C3 0.0394(14) 0.0333(14) 0.0627(17) -0.0052(12) 0.0067(13) -0.0055(12)
C4 0.0438(15) 0.0303(13) 0.0520(15) -0.0035(11) -0.0025(13) 0.0058(11)
C5 0.0342(13) 0.0307(12) 0.0418(14) -0.0074(10) 0.0000(11) 0.0038(10)
C6 0.0580(17) 0.0341(14) 0.0395(14) -0.0086(13) 0.0047(12) 0.0086(11)
C7 0.0672(19) 0.0362(14) 0.0300(13) -0.0089(14) -0.0019(13) 0.0038(10)
C8 0.0377(12) 0.0302(12) 0.0319(12) -0.0034(10) 0.0021(10) 0.0003(9)
C9 0.0335(12) 0.0270(11) 0.0326(12) -0.0035(10) 0.0008(10) 0.0013(9)
C10 0.0375(13) 0.0287(12) 0.0325(13) -0.0033(10) -0.0022(10) -0.0002(9)
C11 0.0582(17) 0.0310(12) 0.0288(12) -0.0027(12) -0.0022(12) 0.0035(9)
C12 0.0461(15) 0.0276(12) 0.0291(12) -0.0033(11) 0.0013(10) 0.0052(9)
C13 0.0276(12) 0.0288(11) 0.0354(13) -0.0004(10) 0.0002(10) -0.0006(9)
C14 0.0392(13) 0.0312(12) 0.0305(12) -0.0036(11) 0.0015(10) -0.0007(9)
C15 0.085(2) 0.0407(15) 0.0373(15) -0.0107(16) 0.0157(15) -0.0060(12)
C16 0.071(2) 0.0397(15) 0.0470(16) -0.0072(15) 0.0116(15) -0.0112(13)
C17 0.0348(12) 0.0263(12) 0.0417(13) 0.0010(10) 0.0006(11) -0.0003(10)
C18 0.0350(15) 0.0390(15) 0.074(2) 0.0006(12) -0.0044(14) -0.0035(14)
C19 0.0380(13) 0.0345(14) 0.0532(15) -0.0042(11) -0.0071(12) 0.0012(12)

loop_
_atom_type_symbol
_atom_type_description
_atom_type_scat_dispersion_real
_atom_type_scat_dispersion_imag
_atom_type_scat_source
C C 0.0033 0.0000 'International Tables Vol C Tables 4.2.6.8 and 6.1.1.4'
H H 0.0000 0.0000 'International Tables Vol C Tables 4.2.6.8 and 6.1.1.4'
O O 0.0106 0.0000 'International Tables Vol C Tables 4.2.6.8 and 6.1.1.4'

loop_
_geom_angle_atom_site_label_1
_geom_angle_atom_site_label_2
_geom_angle_atom_site_label_3
_geom_angle_site_symmetry_1
_geom_angle_site_symmetry_3
_geom_angle
_geom_angle_publ_flag
C19 O2 H2 . . 106(2) ?
C17 O3 H3 . . 110(3) ?
C2 C1 C10 . . 111.0(2) ?
C2 C1 H1A . . 109.4 ?
C10 C1 H1A . . 109.4 ?
C2 C1 H1B . . 109.4 ?
C10 C1 H1B . . 109.4 ?
H1A C1 H1B . . 108.0 ?
C3 C2 C1 . . 110.9(2) ?
C3 C2 H2A . . 109.5 ?
C1 C2 H2A . . 109.5 ?
C3 C2 H2B . . 109.5 ?
C1 C2 H2B . . 109.5 ?
H2A C2 H2B . . 108.1 ?
O1 C3 C4 . . 122.2(3) ?
O1 C3 C2 . . 122.0(3) ?
C4 C3 C2 . . 115.7(2) ?
C5 C4 C3 . . 123.2(3) ?
C5 C4 H4 . . 118.4 ?
C3 C4 H4 . . 118.4 ?
C4 C5 C6 . . 121.0(2) ?
C4 C5 C10 . . 122.3(2) ?
C6 C5 C10 . . 116.6(2) ?
C5 C6 C7 . . 114.4(2) ?
C5 C6 H6A . . 108.7 ?
C7 C6 H6A . . 108.7 ?
C5 C6 H6B . . 108.7 ?
C7 C6 H6B . . 108.7 ?
H6A C6 H6B . . 107.6 ?
C6 C7 C8 . . 111.2(2) ?
C6 C7 H7A . . 109.4 ?
C8 C7 H7A . . 109.4 ?
C6 C7 H7B . . 109.4 ?
C8 C7 H7B . . 109.4 ?
H7A C7 H7B . . 108.0 ?
C14 C8 C7 . . 112.5(2) ?
C14 C8 C9 . . 109.51(19) ?
C7 C8 C9 . . 109.1(2) ?
C14 C8 H8 . . 108.5 ?
C7 C8 H8 . . 108.5 ?
C9 C8 H8 . . 108.5 ?
C11 C9 C8 . . 112.66(19) ?
C11 C9 C10 . . 111.39(19) ?
C8 C9 C10 . . 111.39(19) ?
C11 C9 H9 . . 107.0 ?
C8 C9 H9 . . 107.0 ?
C10 C9 H9 . . 107.0 ?
C5 C10 C1 . . 111.2(2) ?
C5 C10 C9 . . 111.69(19) ?
C1 C10 C9 . . 111.8(2) ?
C5 C10 H10 . . 107.3 ?
C1 C10 H10 . . 107.3 ?
C9 C10 H10 . . 107.3 ?
C12 C11 C9 . . 113.1(2) ?
C12 C11 H11A . . 108.9 ?
C9 C11 H11A . . 108.9 ?
C12 C11 H11B . . 108.9 ?
C9 C11 H11B . . 108.9 ?
H11A C11 H11B . . 107.8 ?
C13 C12 C11 . . 111.6(2) ?
C13 C12 H12A . . 109.3 ?
C11 C12 H12A . . 109.3 ?
C13 C12 H12B . . 109.3 ?
C11 C12 H12B . . 109.3 ?
H12A C12 H12B . . 108.0 ?
C12 C13 C14 . . 107.80(19) ?
C12 C13 C18 . . 109.8(2) ?
C14 C13 C18 . . 112.4(2) ?
C12 C13 C17 . . 117.6(2) ?
C14 C13 C17 . . 101.23(18) ?
C18 C13 C17 . . 107.9(2) ?
C8 C14 C15 . . 118.7(2) ?
C8 C14 C13 . . 113.9(2) ?
C15 C14 C13 . . 103.9(2) ?
C8 C14 H14 . . 106.5 ?
C15 C14 H14 . . 106.5 ?
C13 C14 H14 . . 106.5 ?
C14 C15 C16 . . 103.9(2) ?
C14 C15 H15A . . 111.0 ?
C16 C15 H15A . . 111.0 ?
C14 C15 H15B . . 111.0 ?
C16 C15 H15B . . 111.0 ?
H15A C15 H15B . . 109.0 ?
C15 C16 C17 . . 108.1(2) ?
C15 C16 H16A . . 110.1 ?
C17 C16 H16A . . 110.1 ?
C15 C16 H16B . . 110.1 ?
C17 C16 H16B . . 110.1 ?
H16A C16 H16B . . 108.4 ?
O3 C17 C19 . . 107.4(2) ?
O3 C17 C16 . . 108.3(2) ?
C19 C17 C16 . . 110.0(2) ?
O3 C17 C13 . . 113.66(19) ?
C19 C17 C13 . . 114.7(2) ?
C16 C17 C13 . . 102.65(19) ?
C13 C18 H18B . . 109.5 ?
C13 C18 H18C . . 109.5 ?
H18B C18 H18C . . 109.5 ?
C13 C18 H18D . . 109.5 ?
H18B C18 H18D . . 109.5 ?
H18C C18 H18D . . 109.5 ?
O2 C19 C17 . . 110.1(2) ?
O2 C19 H19A . . 109.6 ?
C17 C19 H19A . . 109.6 ?
O2 C19 H19B . . 109.6 ?
C17 C19 H19B . . 109.6 ?
H19A C19 H19B . . 108.2 ?

loop_
_geom_bond_atom_site_label_1
_geom_bond_atom_site_label_2
_geom_bond_site_symmetry_2
_geom_bond_distance
_geom_bond_publ_flag
O1 C3 . 1.225(3) ?
O2 C19 . 1.413(3) ?
O2 H2 . 0.84(3) ?
O3 C17 . 1.434(3) ?
O3 H3 . 0.84(3) ?
C1 C2 . 1.526(4) ?
C1 C10 . 1.529(3) ?
C1 H1A . 0.9700 ?
C1 H1B . 0.9700 ?
C2 C3 . 1.493(4) ?
C2 H2A . 0.9700 ?
C2 H2B . 0.9700 ?
C3 C4 . 1.463(4) ?
C4 C5 . 1.334(4) ?
C4 H4 . 0.9300 ?
C5 C6 . 1.505(4) ?
C5 C10 . 1.514(3) ?
C6 C7 . 1.524(3) ?
C6 H6A . 0.9700 ?
C6 H6B . 0.9700 ?
C7 C8 . 1.527(3) ?
C7 H7A . 0.9700 ?
C7 H7B . 0.9700 ?
C8 C14 . 1.524(3) ?
C8 C9 . 1.539(3) ?
C8 H8 . 0.9800 ?
C9 C11 . 1.537(3) ?
C9 C10 . 1.549(3) ?
C9 H9 . 0.9800 ?
C10 H10 . 0.9800 ?
C11 C12 . 1.530(3) ?
C11 H11A . 0.9700 ?
C11 H11B . 0.9700 ?
C12 C13 . 1.523(3) ?
C12 H12A . 0.9700 ?
C12 H12B . 0.9700 ?
C13 C14 . 1.537(3) ?
C13 C18 . 1.543(3) ?
C13 C17 . 1.563(3) ?
C14 C15 . 1.533(3) ?
C14 H14 . 0.9800 ?
C15 C16 . 1.536(4) ?
C15 H15A . 0.9700 ?
C15 H15B . 0.9700 ?
C16 C17 . 1.546(4) ?
C16 H16A . 0.9700 ?
C16 H16B . 0.9700 ?
C17 C19 . 1.520(3) ?
C18 H18B . 0.9600 ?
C18 H18C . 0.9600 ?
C18 H18D . 0.9600 ?
C19 H19A . 0.9700 ?
C19 H19B . 0.9700 ?

loop_
_geom_hbond_atom_site_label_D
_geom_hbond_atom_site_label_H
_geom_hbond_atom_site_label_A
_geom_hbond_site_symmetry_A
_geom_hbond_distance_DH
_geom_hbond_distance_HA
_geom_hbond_distance_DA
_geom_hbond_angle_DHA
_geom_hbond_publ_flag
O2 H2 O3 3_457 0.84(3) 1.95(3) 2.779(3) 171(3) yes
O3 H3 O1 1_545 0.84(3) 2.18(3) 2.904(3) 144(4) yes

loop_
_geom_torsion_atom_site_label_1
_geom_torsion_atom_site_label_2
_geom_torsion_atom_site_label_3
_geom_torsion_atom_site_label_4
_geom_torsion_site_symmetry_1
_geom_torsion_site_symmetry_2
_geom_torsion_site_symmetry_3
_geom_torsion_site_symmetry_4
_geom_torsion
_geom_torsion_publ_flag
C10 C1 C2 C3 . . . . 58.7(3) ?
C1 C2 C3 O1 . . . . 145.9(3) ?
C1 C2 C3 C4 . . . . -37.6(4) ?
O1 C3 C4 C5 . . . . -178.4(3) ?
C2 C3 C4 C5 . . . . 5.1(4) ?
C3 C4 C5 C6 . . . . -169.7(3) ?
C3 C4 C5 C10 . . . . 7.0(4) ?
C4 C5 C6 C7 . . . . -140.6(3) ?
C10 C5 C6 C7 . . . . 42.5(3) ?
C5 C6 C7 C8 . . . . -50.0(3) ?
C6 C7 C8 C14 . . . . -179.5(2) ?
C6 C7 C8 C9 . . . . 58.8(3) ?
C14 C8 C9 C11 . . . . 50.0(3) ?
C7 C8 C9 C11 . . . . 173.5(2) ?
C14 C8 C9 C10 . . . . 175.97(19) ?
C7 C8 C9 C10 . . . . -60.5(3) ?
C4 C5 C10 C1 . . . . 14.6(4) ?
C6 C5 C10 C1 . . . . -168.6(2) ?
C4 C5 C10 C9 . . . . 140.3(2) ?
C6 C5 C10 C9 . . . . -42.9(3) ?
C2 C1 C10 C5 . . . . -46.5(3) ?
C2 C1 C10 C9 . . . . -172.2(2) ?
C11 C9 C10 C5 . . . . 178.6(2) ?
C8 C9 C10 C5 . . . . 51.9(3) ?
C11 C9 C10 C1 . . . . -56.0(3) ?
C8 C9 C10 C1 . . . . 177.2(2) ?
C8 C9 C11 C12 . . . . -50.1(3) ?
C10 C9 C11 C12 . . . . -176.1(2) ?
C9 C11 C12 C13 . . . . 54.1(3) ?
C11 C12 C13 C14 . . . . -56.9(3) ?
C11 C12 C13 C18 . . . . 65.7(3) ?
C11 C12 C13 C17 . . . . -170.4(2) ?
C7 C8 C14 C15 . . . . 59.1(3) ?
C9 C8 C14 C15 . . . . -179.4(2) ?
C7 C8 C14 C13 . . . . -178.2(2) ?
C9 C8 C14 C13 . . . . -56.7(3) ?
C12 C13 C14 C8 . . . . 60.2(3) ?
C18 C13 C14 C8 . . . . -60.9(3) ?
C17 C13 C14 C8 . . . . -175.7(2) ?
C12 C13 C14 C15 . . . . -169.2(2) ?
C18 C13 C14 C15 . . . . 69.7(3) ?
C17 C13 C14 C15 . . . . -45.2(2) ?
C8 C14 C15 C16 . . . . 161.0(2) ?
C13 C14 C15 C16 . . . . 33.4(3) ?
C14 C15 C16 C17 . . . . -8.6(3) ?
C15 C16 C17 O3 . . . . -139.3(3) ?
C15 C16 C17 C19 . . . . 103.6(3) ?
C15 C16 C17 C13 . . . . -18.8(3) ?
C12 C13 C17 O3 . . . . -87.4(3) ?
C14 C13 C17 O3 . . . . 155.4(2) ?
C18 C13 C17 O3 . . . . 37.3(3) ?
C12 C13 C17 C19 . . . . 36.6(3) ?
C14 C13 C17 C19 . . . . -80.5(2) ?
C18 C13 C17 C19 . . . . 161.3(2) ?
C12 C13 C17 C16 . . . . 155.8(2) ?
C14 C13 C17 C16 . . . . 38.7(2) ?
C18 C13 C17 C16 . . . . -79.5(3) ?
O3 C17 C19 O2 . . . . 53.7(3) ?
C16 C17 C19 O2 . . . . 171.4(2) ?
C13 C17 C19 O2 . . . . -73.6(3) ?

loop_
_cod_related_entry_id
_cod_related_entry_database
_cod_related_entry_code
1 ChemSpider 30656242
